data_4066921
loop_
_publ_author_name
'Liu, Fu-Chen'
'Lin, Yu-Liang'
'Yang, Pei-Shan'
'Lee, Gene-Hsian'
'Peng, Shie-Ming'

_publ_section_title
;
 [3+2] Cycloadditions of Molybdenum(II) Azide Complexes with Nitriles and
 an Alkyne
;
_journal_issue 19
_journal_name_full Organometallics
_journal_page_first 4282
_journal_paper_doi 10.1021/om1007083
_journal_volume 29
_journal_year 2010
_chemical_formula_sum 'C31 H29 Mo N3 O2 P2'
_chemical_formula_weight 633.45
_chemical_name_systematic
; 
 ? 
;
_space_group_IT_number 19
_symmetry_cell_setting orthorhombic
_symmetry_space_group_name_Hall 'P 2ac 2ab'
_symmetry_space_group_name_H-M 'P 21 21 21'
_atom_sites_solution_hydrogens geom
_atom_sites_solution_primary direct
_atom_sites_solution_secondary difmap
_audit_creation_method SHELXL-97
_cell_angle_alpha 90.00
_cell_angle_beta 90.00
_cell_angle_gamma 90.00
_cell_formula_units_Z 4
_cell_length_a 9.2366(6)
_cell_length_b 11.6243(7)
_cell_length_c 26.1056(17)
_cell_measurement_reflns_used 6359
_cell_measurement_temperature 150(2)
_cell_measurement_theta_max 24.71
_cell_measurement_theta_min 2.34
_cell_volume 2802.9(3)
_computing_cell_refinement 'Bruker SAINT'
_computing_data_collection 'Bruker SMART'
_computing_data_reduction 'Bruker SAINT'
_computing_molecular_graphics 'Bruker SHELXTL'
_computing_publication_material 'Bruker SHELXTL'
_computing_structure_refinement 'SHELXL-97 (Sheldrick, 1997)'
_computing_structure_solution 'SHELXS-97 (Sheldrick, 1990)'
_diffrn_ambient_temperature 150(2)
_diffrn_measured_fraction_theta_full 1.000
_diffrn_measured_fraction_theta_max 1.000
_diffrn_measurement_device_type 'BRUKER SMART APEXCCD area detector'
_diffrn_measurement_method 'omega scans'
_diffrn_radiation_monochromator graphite
_diffrn_radiation_source 'fine-focus sealed tube'
_diffrn_radiation_type MoK\a
_diffrn_radiation_wavelength 0.71073
_diffrn_reflns_av_R_equivalents 0.0427
_diffrn_reflns_av_sigmaI/netI 0.0412
_diffrn_reflns_limit_h_max 12
_diffrn_reflns_limit_h_min -12
_diffrn_reflns_limit_k_max 15
_diffrn_reflns_limit_k_min -14
_diffrn_reflns_limit_l_max 33
_diffrn_reflns_limit_l_min -33
_diffrn_reflns_number 21657
_diffrn_reflns_theta_full 27.50
_diffrn_reflns_theta_max 27.50
_diffrn_reflns_theta_min 1.56
_exptl_absorpt_coefficient_mu 0.616
_exptl_absorpt_correction_T_max 0.9132
_exptl_absorpt_correction_T_min 0.8612
_exptl_absorpt_correction_type multi-scan
_exptl_crystal_colour yellow
_exptl_crystal_density_diffrn 1.501
_exptl_crystal_density_meas ?
_exptl_crystal_density_method 'not measured'
_exptl_crystal_description block
_exptl_crystal_F_000 1296
_exptl_crystal_size_max 0.25
_exptl_crystal_size_mid 0.18
_exptl_crystal_size_min 0.15
_refine_diff_density_max 0.614
_refine_diff_density_min -0.592
_refine_diff_density_rms 0.067
_refine_ls_abs_structure_details 'Flack H D (1983), Acta Cryst. A39, 876-881'
_refine_ls_abs_structure_Flack -0.01(3)
_refine_ls_extinction_method none
_refine_ls_goodness_of_fit_ref 1.108
_refine_ls_hydrogen_treatment constr
_refine_ls_matrix_type full
_refine_ls_number_parameters 352
_refine_ls_number_reflns 6424
_refine_ls_number_restraints 0
_refine_ls_restrained_S_all 1.108
_refine_ls_R_factor_all 0.0344
_refine_ls_R_factor_gt 0.0319
_refine_ls_shift/su_max 0.001
_refine_ls_shift/su_mean 0.000
_refine_ls_structure_factor_coef Fsqd
_refine_ls_weighting_details 'calc w=1/[\s^2^(Fo^2^)+(0.0334P)^2^+0.0695P] where P=(Fo^2^+2Fc^2^)/3'
_refine_ls_weighting_scheme calc
_refine_ls_wR_factor_gt 0.0699
_refine_ls_wR_factor_ref 0.0708
_reflns_number_gt 6139
_reflns_number_total 6424
_reflns_threshold_expression >2sigma(I)
_cod_data_source_file om1007083_si_002.cif
_cod_data_source_block ic13027
_cod_depositor_comments
;
The following automatic conversions were performed:

'_symmetry_cell_setting' value 'Orthorhombic' changed to
'orthorhombic' according to
/home/saulius/struct/CIF-dictionaries/cif_core.dic dictionary named
'cif_core.dic' version 2.4.1 from 2010-06-29.

Automatic conversion script
Id: cif_fix_values 1715 2011-07-08 13:25:40Z adriana 

The following automatic conversions were performed:

'_exptl_crystal_density_meas' value 'not_measured' was changed to '?'
- the value is perceived as not measured.

Automatic conversion script
Id: cif_fix_values 3008 2015-01-20 13:52:24Z robertas 
;
_cod_original_sg_symbol_H-M P2(1)2(1)2(1)
_cod_database_code 4066921

loop_
_symmetry_equiv_pos_as_xyz
'x, y, z'
'-x+1/2, -y, z+1/2'
'-x, y+1/2, -z+1/2'
'x+1/2, -y+1/2, -z'

loop_
_atom_site_label
_atom_site_type_symbol
_atom_site_fract_x
_atom_site_fract_y
_atom_site_fract_z
_atom_site_U_iso_or_equiv
_atom_site_adp_type
_atom_site_occupancy
_atom_site_symmetry_multiplicity
_atom_site_calc_flag
_atom_site_refinement_flags
Mo Mo -0.05917(2) 0.338455(19) 0.159090(8) 0.01604(6) Uani 1 1 d .
P1 P 0.05064(8) 0.44109(6) 0.08484(2) 0.01769(14) Uani 1 1 d .
P2 P 0.11318(8) 0.18454(6) 0.12053(3) 0.01847(15) Uani 1 1 d .
N1 N -0.1902(3) 0.2723(2) 0.09251(9) 0.0237(5) Uani 1 1 d .
N2 N -0.3151(3) 0.2838(2) 0.08258(9) 0.0245(5) Uani 1 1 d .
N3 N -0.4348(3) 0.2943(2) 0.07101(11) 0.0398(7) Uani 1 1 d .
O1 O -0.1777(3) 0.58234(18) 0.18329(8) 0.0353(5) Uani 1 1 d .
O2 O 0.1638(3) 0.4364(2) 0.23643(8) 0.0390(6) Uani 1 1 d .
C1 C -0.1402(3) 0.4897(3) 0.17346(10) 0.0241(6) Uani 1 1 d .
C2 C 0.0833(3) 0.3980(2) 0.20778(10) 0.0239(6) Uani 1 1 d .
C3 C -0.0675(4) 0.2182(3) 0.23242(12) 0.0334(7) Uani 1 1 d .
H3A H -0.0072 0.1478 0.2317 0.040 Uiso 1 1 calc R
H3B H -0.0709 0.2566 0.2662 0.040 Uiso 1 1 calc R
C4 C -0.1941(3) 0.2163(3) 0.20430(12) 0.0280(7) Uani 1 1 d .
H4 H -0.2312 0.1434 0.1888 0.034 Uiso 1 1 calc R
C5 C -0.2765(3) 0.3180(3) 0.20295(12) 0.0328(8) Uani 1 1 d .
H5A H -0.2864 0.3609 0.2355 0.039 Uiso 1 1 calc R
H5B H -0.3660 0.3166 0.1821 0.039 Uiso 1 1 calc R
C6 C 0.1195(3) 0.3402(3) 0.03724(10) 0.0231(6) Uani 1 1 d .
H6A H 0.0377 0.3132 0.0159 0.028 Uiso 1 1 calc R
H6B H 0.1882 0.3811 0.0145 0.028 Uiso 1 1 calc R
C7 C 0.1955(3) 0.2360(2) 0.06032(11) 0.0232(6) Uani 1 1 d .
H7A H 0.2980 0.2561 0.0669 0.028 Uiso 1 1 calc R
H7B H 0.1942 0.1726 0.0350 0.028 Uiso 1 1 calc R
C8 C -0.0661(3) 0.5318(2) 0.04615(10) 0.0209(5) Uani 1 1 d .
C9 C -0.2142(3) 0.5353(2) 0.05422(11) 0.0227(6) Uani 1 1 d .
H9 H -0.2551 0.4934 0.0819 0.027 Uiso 1 1 calc R
C10 C -0.3033(4) 0.5993(3) 0.02248(11) 0.0273(7) Uani 1 1 d .
H10 H -0.4048 0.6007 0.0284 0.033 Uiso 1 1 calc R
C11 C -0.2457(4) 0.6603(3) -0.01733(11) 0.0325(7) Uani 1 1 d .
H11 H -0.3077 0.7028 -0.0394 0.039 Uiso 1 1 calc R
C12 C -0.0978(3) 0.6606(3) -0.02586(11) 0.0314(7) Uani 1 1 d .
H12 H -0.0578 0.7044 -0.0531 0.038 Uiso 1 1 calc R
C13 C -0.0088(4) 0.5965(3) 0.00584(11) 0.0286(7) Uani 1 1 d .
H13 H 0.0928 0.5964 0.0001 0.034 Uiso 1 1 calc R
C14 C 0.1959(3) 0.5367(2) 0.10449(10) 0.0200(6) Uani 1 1 d .
C15 C 0.1606(3) 0.6455(2) 0.12286(11) 0.0251(6) Uani 1 1 d .
H15 H 0.0632 0.6715 0.1209 0.030 Uiso 1 1 calc R
C16 C 0.2646(3) 0.7160(3) 0.14377(11) 0.0293(7) Uani 1 1 d .
H16 H 0.2392 0.7908 0.1554 0.035 Uiso 1 1 calc R
C17 C 0.4058(3) 0.6783(3) 0.14794(11) 0.0312(7) Uani 1 1 d .
H17 H 0.4774 0.7262 0.1630 0.037 Uiso 1 1 calc R
C18 C 0.4417(4) 0.5712(3) 0.13022(12) 0.0345(7) Uani 1 1 d .
H18 H 0.5389 0.5451 0.1331 0.041 Uiso 1 1 calc R
C19 C 0.3389(3) 0.5004(3) 0.10823(12) 0.0285(7) Uani 1 1 d .
H19 H 0.3660 0.4268 0.0956 0.034 Uiso 1 1 calc R
C20 C 0.2704(3) 0.1234(2) 0.15245(11) 0.0232(6) Uani 1 1 d .
C21 C 0.3074(3) 0.1507(3) 0.20197(12) 0.0329(7) Uani 1 1 d .
H21 H 0.2496 0.2034 0.2208 0.039 Uiso 1 1 calc R
C22 C 0.4286(4) 0.1017(3) 0.22475(14) 0.0470(9) Uani 1 1 d .
H22 H 0.4530 0.1212 0.2590 0.056 Uiso 1 1 calc R
C23 C 0.5131(4) 0.0257(3) 0.19826(15) 0.0405(9) Uani 1 1 d .
H23 H 0.5948 -0.0088 0.2142 0.049 Uiso 1 1 calc R
C24 C 0.4788(4) -0.0004(3) 0.14847(15) 0.0440(9) Uani 1 1 d .
H24 H 0.5386 -0.0513 0.1294 0.053 Uiso 1 1 calc R
C25 C 0.3586(4) 0.0469(3) 0.12621(14) 0.0445(9) Uani 1 1 d .
H25 H 0.3350 0.0268 0.0919 0.053 Uiso 1 1 calc R
C26 C 0.0110(3) 0.0560(2) 0.10485(10) 0.0204(6) Uani 1 1 d .
C27 C -0.0195(3) -0.0230(2) 0.14320(11) 0.0249(7) Uani 1 1 d .
H27 H 0.0182 -0.0110 0.1766 0.030 Uiso 1 1 calc R
C28 C -0.1038(3) -0.1189(2) 0.13352(12) 0.0301(7) Uani 1 1 d .
H28 H -0.1256 -0.1715 0.1603 0.036 Uiso 1 1 calc R
C29 C -0.1563(3) -0.1377(3) 0.08431(13) 0.0324(7) Uani 1 1 d .
H29 H -0.2131 -0.2039 0.0771 0.039 Uiso 1 1 calc R
C30 C -0.1258(3) -0.0605(3) 0.04649(12) 0.0305(7) Uani 1 1 d .
H30 H -0.1608 -0.0745 0.0128 0.037 Uiso 1 1 calc R
C31 C -0.0456(3) 0.0370(2) 0.05582(10) 0.0247(6) Uani 1 1 d .
H31 H -0.0288 0.0911 0.0292 0.030 Uiso 1 1 calc R

loop_
_atom_site_aniso_label
_atom_site_aniso_U_11
_atom_site_aniso_U_22
_atom_site_aniso_U_33
_atom_site_aniso_U_23
_atom_site_aniso_U_13
_atom_site_aniso_U_12
Mo 0.01427(10) 0.01598(10) 0.01787(10) 0.00013(9) 0.00088(9) -0.00071(10)
P1 0.0169(3) 0.0162(3) 0.0200(3) 0.0010(3) 0.0009(3) 0.0001(3)
P2 0.0178(3) 0.0155(4) 0.0221(3) -0.0011(3) -0.0025(3) 0.0019(3)
N1 0.0196(13) 0.0232(13) 0.0283(13) -0.0039(10) -0.0050(10) 0.0028(10)
N2 0.0245(14) 0.0209(12) 0.0279(13) -0.0091(10) 0.0013(11) 0.0002(10)
N3 0.0195(13) 0.0508(17) 0.0490(16) -0.0182(13) -0.0081(14) 0.0037(14)
O1 0.0439(15) 0.0225(12) 0.0394(13) -0.0064(10) 0.0042(11) 0.0084(10)
O2 0.0366(13) 0.0477(15) 0.0326(12) -0.0121(11) -0.0088(11) -0.0076(12)
C1 0.0246(15) 0.0260(15) 0.0218(14) -0.0008(11) 0.0015(11) -0.0021(13)
C2 0.0257(17) 0.0248(14) 0.0212(13) -0.0021(11) 0.0018(12) 0.0012(13)
C3 0.0333(17) 0.0376(18) 0.0292(15) 0.0125(13) 0.0099(15) 0.0011(16)
C4 0.0258(16) 0.0242(16) 0.0340(16) 0.0041(13) 0.0082(13) -0.0059(13)
C5 0.0225(16) 0.043(2) 0.0331(16) 0.0027(15) 0.0091(13) -0.0037(15)
C6 0.0263(14) 0.0204(13) 0.0225(13) -0.0008(13) 0.0058(11) -0.0002(14)
C7 0.0209(15) 0.0211(15) 0.0275(15) -0.0028(12) 0.0039(12) 0.0020(12)
C8 0.0253(14) 0.0149(12) 0.0224(12) -0.0019(10) -0.0051(13) 0.0016(13)
C9 0.0247(15) 0.0170(14) 0.0266(14) 0.0017(11) -0.0032(12) 0.0003(12)
C10 0.0259(16) 0.0236(16) 0.0325(16) -0.0030(13) -0.0089(13) 0.0069(13)
C11 0.0406(18) 0.0284(16) 0.0285(15) -0.0025(15) -0.0154(13) 0.0070(17)
C12 0.0451(19) 0.0245(15) 0.0244(13) 0.0051(13) -0.0025(12) -0.0010(15)
C13 0.0282(16) 0.0281(17) 0.0295(15) 0.0029(13) -0.0019(13) -0.0030(13)
C14 0.0189(14) 0.0195(14) 0.0216(13) 0.0045(11) 0.0028(11) 0.0002(11)
C15 0.0215(14) 0.0242(16) 0.0297(14) -0.0003(12) 0.0015(12) -0.0010(12)
C16 0.0361(18) 0.0218(16) 0.0301(16) -0.0018(12) -0.0004(13) -0.0058(13)
C17 0.0289(16) 0.0364(18) 0.0283(15) 0.0056(13) -0.0050(12) -0.0133(14)
C18 0.0170(14) 0.0405(18) 0.0462(18) 0.0034(15) -0.0040(16) -0.0051(15)
C19 0.0219(15) 0.0253(16) 0.0382(17) -0.0037(13) -0.0008(13) 0.0028(13)
C20 0.0175(13) 0.0190(13) 0.0331(16) 0.0001(12) -0.0039(12) -0.0006(11)
C21 0.0210(15) 0.044(2) 0.0331(15) 0.0024(16) -0.0025(12) 0.0038(15)
C22 0.034(2) 0.069(3) 0.0375(18) 0.0073(18) -0.0170(16) 0.002(2)
C23 0.0234(17) 0.0343(19) 0.064(2) 0.0191(18) -0.0112(16) -0.0007(14)
C24 0.032(2) 0.0335(19) 0.066(3) -0.0013(17) -0.0118(17) 0.0115(15)
C25 0.042(2) 0.040(2) 0.052(2) -0.0160(18) -0.0148(18) 0.0157(17)
C26 0.0189(13) 0.0163(14) 0.0261(14) -0.0031(11) -0.0016(11) 0.0026(11)
C27 0.0279(16) 0.0217(15) 0.0251(14) -0.0036(12) 0.0017(11) 0.0037(12)
C28 0.0335(18) 0.0187(14) 0.0381(17) 0.0020(13) 0.0030(13) 0.0004(13)
C29 0.0232(15) 0.0220(16) 0.0519(19) -0.0132(14) 0.0029(14) -0.0018(12)
C30 0.0218(16) 0.0365(18) 0.0333(16) -0.0112(14) -0.0023(13) -0.0005(14)
C31 0.0185(14) 0.0285(15) 0.0270(13) -0.0027(12) -0.0016(12) 0.0034(13)

loop_
_atom_type_symbol
_atom_type_description
_atom_type_scat_dispersion_real
_atom_type_scat_dispersion_imag
_atom_type_scat_source
C C 0.0033 0.0016 'International Tables Vol C Tables 4.2.6.8 and 6.1.1.4'
H H 0.0000 0.0000 'International Tables Vol C Tables 4.2.6.8 and 6.1.1.4'
N N 0.0061 0.0033 'International Tables Vol C Tables 4.2.6.8 and 6.1.1.4'
O O 0.0106 0.0060 'International Tables Vol C Tables 4.2.6.8 and 6.1.1.4'
P P 0.1023 0.0942 'International Tables Vol C Tables 4.2.6.8 and 6.1.1.4'
Mo Mo -1.6832 0.6857 'International Tables Vol C Tables 4.2.6.8 and 6.1.1.4'

loop_
_geom_angle_atom_site_label_1
_geom_angle_atom_site_label_2
_geom_angle_atom_site_label_3
_geom_angle
C1 Mo C2 79.26(12)
C1 Mo C4 104.96(12)
C2 Mo C4 104.94(12)
C1 Mo N1 104.50(10)
C2 Mo N1 169.53(10)
C4 Mo N1 83.72(11)
C1 Mo C5 70.45(12)
C2 Mo C5 107.29(12)
C4 Mo C5 35.92(11)
N1 Mo C5 83.17(10)
C1 Mo C3 111.36(11)
C2 Mo C3 72.92(12)
C4 Mo C3 34.76(11)
N1 Mo C3 113.82(10)
C5 Mo C3 60.91(12)
C1 Mo P1 82.76(8)
C2 Mo P1 93.57(9)
C4 Mo P1 160.91(9)
N1 Mo P1 77.40(7)
C5 Mo P1 141.63(8)
C3 Mo P1 157.42(8)
C1 Mo P2 158.75(9)
C2 Mo P2 94.79(9)
C4 Mo P2 96.28(8)
N1 Mo P2 78.18(6)
C5 Mo P2 130.54(9)
C3 Mo P2 85.79(8)
P1 Mo P2 77.23(2)
C8 P1 C14 103.91(13)
C8 P1 C6 101.64(13)
C14 P1 C6 109.20(13)
C8 P1 Mo 117.98(10)
C14 P1 Mo 111.96(9)
C6 P1 Mo 111.34(10)
C26 P2 C20 101.37(13)
C26 P2 C7 106.79(13)
C20 P2 C7 100.82(13)
C26 P2 Mo 109.63(9)
C20 P2 Mo 125.51(10)
C7 P2 Mo 111.06(9)
N2 N1 Mo 130.6(2)
N3 N2 N1 177.4(3)
O1 C1 Mo 174.6(3)
O2 C2 Mo 177.6(3)
C4 C3 Mo 66.90(16)
C3 C4 C5 117.3(3)
C3 C4 Mo 78.34(18)
C5 C4 Mo 75.75(17)
C4 C5 Mo 68.34(16)
C7 C6 P1 113.74(18)
C6 C7 P2 113.83(19)
C9 C8 C13 118.2(3)
C9 C8 P1 121.3(2)
C13 C8 P1 120.4(2)
C8 C9 C10 120.8(3)
C11 C10 C9 120.1(3)
C10 C11 C12 120.6(3)
C11 C12 C13 119.2(3)
C12 C13 C8 121.0(3)
C19 C14 C15 118.3(3)
C19 C14 P1 122.4(2)
C15 C14 P1 118.7(2)
C16 C15 C14 121.0(3)
C15 C16 C17 120.1(3)
C18 C17 C16 119.4(3)
C17 C18 C19 121.0(3)
C18 C19 C14 120.1(3)
C21 C20 C25 117.8(3)
C21 C20 P2 122.7(2)
C25 C20 P2 119.5(2)
C20 C21 C22 120.6(3)
C23 C22 C21 120.6(3)
C22 C23 C24 119.4(3)
C25 C24 C23 120.1(3)
C24 C25 C20 121.6(3)
C27 C26 C31 118.6(3)
C27 C26 P2 119.2(2)
C31 C26 P2 122.1(2)
C28 C27 C26 121.1(3)
C27 C28 C29 119.4(3)
C30 C29 C28 119.6(3)
C29 C30 C31 121.7(3)
C30 C31 C26 119.5(3)

loop_
_geom_bond_atom_site_label_1
_geom_bond_atom_site_label_2
_geom_bond_distance
Mo C1 1.948(3)
Mo C2 1.956(3)
Mo C4 2.228(3)
Mo N1 2.253(2)
Mo C5 2.323(3)
Mo C3 2.372(3)
Mo P1 2.4919(7)
Mo P2 2.5978(7)
P1 C8 1.815(3)
P1 C14 1.816(3)
P1 C6 1.823(3)
P2 C26 1.814(3)
P2 C20 1.819(3)
P2 C7 1.846(3)
N1 N2 1.190(3)
N2 N3 1.153(4)
O1 C1 1.159(4)
O2 C2 1.145(3)
C3 C4 1.381(5)
C4 C5 1.406(4)
C6 C7 1.525(4)
C8 C9 1.384(4)
C8 C13 1.397(4)
C9 C10 1.385(4)
C10 C11 1.366(4)
C11 C12 1.384(4)
C12 C13 1.385(4)
C14 C19 1.391(4)
C14 C15 1.391(4)
C15 C16 1.376(4)
C16 C17 1.380(4)
C17 C18 1.369(5)
C18 C19 1.381(4)
C20 C21 1.374(4)
C20 C25 1.387(4)
C21 C22 1.390(5)
C22 C23 1.367(5)
C23 C24 1.372(5)
C24 C25 1.369(5)
C26 C27 1.388(4)
C26 C31 1.400(4)
C27 C28 1.383(4)
C28 C29 1.391(5)
C29 C30 1.363(5)
C30 C31 1.376(4)
